data_7206844
loop_
_publ_author_name
'Jing-lin, Wang'
'Bin, Liu'
'Bin-sheng, Yang'

_publ_section_title
;
 A novel class of oligomeric and polymeric d10 metal complexes of
 asymmetrical N-heterocyclic ligand with strong \p-stacking and hydrogen
 bonding: syntheses, structures, and photoluminescence
;
_journal_issue 23
_journal_name_full CrystEngComm
_journal_page_first 7086
_journal_paper_doi 10.1039/c1ce05890h
_journal_volume 13
_journal_year 2011
_chemical_formula_sum 'C12 H11 K N6 O6'
_chemical_formula_weight 374.37
_chemical_name_systematic
;
?
;
_space_group_IT_number 14
_symmetry_cell_setting monoclinic
_symmetry_space_group_name_Hall '-P 2ybc'
_symmetry_space_group_name_H-M 'P 1 21/c 1'
_atom_sites_solution_hydrogens geom
_atom_sites_solution_primary direct
_atom_sites_solution_secondary difmap
_audit_creation_method SHELXL-97
_cell_angle_alpha 90.00
_cell_angle_beta 105.1080(10)
_cell_angle_gamma 90.00
_cell_formula_units_Z 4
_cell_length_a 11.8049(12)
_cell_length_b 10.0800(10)
_cell_length_c 13.9721(15)
_cell_measurement_reflns_used 1384
_cell_measurement_temperature 298(2)
_cell_measurement_theta_max 21.515
_cell_measurement_theta_min 2.547
_cell_volume 1605.1(3)
_computing_cell_refinement 'Bruker SMART'
_computing_data_collection 'Bruker SMART'
_computing_data_reduction 'Bruker SAINT'
_computing_molecular_graphics 'Bruker SHELXTL'
_computing_publication_material 'Bruker SHELXTL'
_computing_structure_refinement 'SHELXL-97 (Sheldrick, 1997)'
_computing_structure_solution 'SHELXS-97 (Sheldrick, 1990)'
_diffrn_ambient_temperature 298(2)
_diffrn_measured_fraction_theta_full 0.994
_diffrn_measured_fraction_theta_max 0.994
_diffrn_measurement_device_type 'CCD area detector'
_diffrn_measurement_method 'phi and omega scans'
_diffrn_radiation_monochromator graphite
_diffrn_radiation_source 'fine-focus sealed tube'
_diffrn_radiation_type MoK\a
_diffrn_radiation_wavelength 0.71073
_diffrn_reflns_av_R_equivalents 0.0814
_diffrn_reflns_av_sigmaI/netI 0.0953
_diffrn_reflns_limit_h_max 13
_diffrn_reflns_limit_h_min -13
_diffrn_reflns_limit_k_max 11
_diffrn_reflns_limit_k_min -11
_diffrn_reflns_limit_l_max 16
_diffrn_reflns_limit_l_min -12
_diffrn_reflns_number 7781
_diffrn_reflns_theta_full 25.02
_diffrn_reflns_theta_max 25.02
_diffrn_reflns_theta_min 2.52
_exptl_absorpt_coefficient_mu 0.376
_exptl_absorpt_correction_T_max 0.9152
_exptl_absorpt_correction_T_min 0.8704
_exptl_absorpt_correction_type multi-scan
_exptl_absorpt_process_details sadabs
_exptl_crystal_colour yellow
_exptl_crystal_density_diffrn 1.549
_exptl_crystal_density_method 'not measured'
_exptl_crystal_description block
_exptl_crystal_F_000 768
_exptl_crystal_size_max 0.38
_exptl_crystal_size_mid 0.26
_exptl_crystal_size_min 0.24
_refine_diff_density_max 0.667
_refine_diff_density_min -0.304
_refine_diff_density_rms 0.075
_refine_ls_extinction_method none
_refine_ls_goodness_of_fit_ref 1.029
_refine_ls_hydrogen_treatment constr
_refine_ls_matrix_type full
_refine_ls_number_parameters 246
_refine_ls_number_reflns 2815
_refine_ls_number_restraints 0
_refine_ls_restrained_S_all 1.029
_refine_ls_R_factor_all 0.1382
_refine_ls_R_factor_gt 0.0629
_refine_ls_shift/su_max 0.001
_refine_ls_shift/su_mean 0.000
_refine_ls_structure_factor_coef Fsqd
_refine_ls_weighting_details 'calc w=1/[\s^2^(Fo^2^)+(0.0776P)^2^+2.1510P] where P=(Fo^2^+2Fc^2^)/3'
_refine_ls_weighting_scheme calc
_refine_ls_wR_factor_gt 0.1482
_refine_ls_wR_factor_ref 0.2036
_reflns_number_gt 1440
_reflns_number_total 2815
_reflns_threshold_expression >2sigma(I)
_cod_data_source_file c1ce05890h.txt
_cod_data_source_block 101107b
_cod_depositor_comments
;
The following automatic conversions were performed:

'_symmetry_cell_setting' value 'Monoclinic' changed to 'monoclinic'
according to /home/saulius/struct/CIF-dictionaries/cif_core.dic
dictionary named 'cif_core.dic' version 2.4.1 from 2010-06-29.

Automatic conversion script
Id: cif_fix_values 1715 2011-07-08 13:25:40Z adriana 
;
_cod_original_sg_symbol_H-M P2(1)/c
_cod_database_code 7206844

loop_
_symmetry_equiv_pos_as_xyz
'x, y, z'
'-x, y+1/2, -z+1/2'
'-x, -y, -z'
'x, -y-1/2, z-1/2'

loop_
_atom_site_label
_atom_site_type_symbol
_atom_site_fract_x
_atom_site_fract_y
_atom_site_fract_z
_atom_site_U_iso_or_equiv
_atom_site_adp_type
_atom_site_occupancy
_atom_site_symmetry_multiplicity
_atom_site_calc_flag
_atom_site_refinement_flags
_atom_site_disorder_assembly
_atom_site_disorder_group
K1 K 0.75339(10) 0.70570(13) 0.61067(10) 0.0531(4) Uani 1 1 d . . .
N1 N 0.4621(4) 0.5837(4) 0.6208(3) 0.0450(11) Uani 1 1 d . . .
H1 H 0.4076 0.5375 0.6353 0.054 Uiso 1 1 calc R A .
N2 N 0.5707(4) 0.5290(5) 0.6241(3) 0.0446(11) Uani 1 1 d . A .
N3 N 0.3055(4) 0.9016(4) 0.5939(3) 0.0449(11) Uani 1 1 d . A .
N4 N 0.0211(4) 0.7771(5) 0.5898(3) 0.0497(12) Uani 1 1 d . . .
N5 N 0.7918(4) 0.4234(4) 0.6487(3) 0.0482(12) Uani 1 1 d . A .
N6 N 0.7402(5) 0.8306(6) 0.8331(4) 0.0533(13) Uani 1 1 d . . .
O1 O 0.5201(3) 0.7823(4) 0.5723(3) 0.0604(11) Uani 1 1 d . A .
O2 O -0.0421(3) 0.8738(4) 0.5915(3) 0.0665(12) Uani 1 1 d . . .
O3 O -0.0142(3) 0.6621(5) 0.5877(3) 0.0702(13) Uani 1 1 d . . .
O4 O 0.805(3) 0.738(3) 0.825(2) 0.073(5) Uani 0.70(12) 1 d P A 1
O5 O 0.686(5) 0.905(2) 0.7631(10) 0.078(8) Uani 0.70(12) 1 d P A 1
O4' O 0.749(12) 0.908(4) 0.769(4) 0.073(18) Uani 0.30(12) 1 d P A 2
O5' O 0.767(10) 0.716(7) 0.816(5) 0.076(13) Uani 0.30(12) 1 d P A 2
O6 O 0.7108(4) 0.8521(5) 0.9106(3) 0.0811(14) Uani 1 1 d . . .
C1 C 0.4447(5) 0.7146(6) 0.5934(4) 0.0441(14) Uani 1 1 d . A .
C2 C 0.3279(4) 0.7654(5) 0.5946(4) 0.0388(12) Uani 1 1 d . . .
C3 C 0.2246(4) 0.6994(5) 0.5920(4) 0.0408(13) Uani 1 1 d . A .
H3 H 0.2129 0.6081 0.5909 0.049 Uiso 1 1 calc R . .
C4 C 0.1408(4) 0.7986(5) 0.5913(4) 0.0395(12) Uani 1 1 d . . .
C5 C 0.1925(5) 0.9216(5) 0.5935(4) 0.0450(14) Uani 1 1 d . A .
H5 H 0.1561 1.0032 0.5944 0.054 Uiso 1 1 calc R . .
C6 C 0.3907(5) 1.0103(6) 0.5969(5) 0.0677(19) Uani 1 1 d . . .
H6A H 0.4096 1.0156 0.5343 0.102 Uiso 1 1 calc R A .
H6B H 0.4608 0.9929 0.6484 0.102 Uiso 1 1 calc R . .
H6C H 0.3569 1.0927 0.6101 0.102 Uiso 1 1 calc R . .
C7 C 0.5853(4) 0.4057(6) 0.6429(4) 0.0429(13) Uani 1 1 d . . .
H7 H 0.5232 0.3549 0.6521 0.052 Uiso 1 1 calc R A .
C8 C 0.7003(5) 0.3428(5) 0.6501(4) 0.0409(13) Uani 1 1 d . A .
C9 C 0.7110(5) 0.2061(6) 0.6586(4) 0.0482(14) Uani 1 1 d . . .
H9 H 0.6465 0.1543 0.6606 0.058 Uiso 1 1 calc R A .
C10 C 0.8188(5) 0.1470(6) 0.6641(4) 0.0541(15) Uani 1 1 d . A .
H10 H 0.8279 0.0554 0.6694 0.065 Uiso 1 1 calc R . .
C11 C 0.9113(5) 0.2275(6) 0.6613(4) 0.0552(16) Uani 1 1 d . . .
H11 H 0.9847 0.1913 0.6646 0.066 Uiso 1 1 calc R A .
C12 C 0.8943(5) 0.3625(6) 0.6537(4) 0.0515(15) Uani 1 1 d . A .
H12 H 0.9584 0.4153 0.6520 0.062 Uiso 1 1 calc R . .

loop_
_atom_site_aniso_label
_atom_site_aniso_U_11
_atom_site_aniso_U_22
_atom_site_aniso_U_33
_atom_site_aniso_U_23
_atom_site_aniso_U_13
_atom_site_aniso_U_12
K1 0.0342(8) 0.0645(9) 0.0651(9) -0.0011(7) 0.0211(6) -0.0009(6)
N1 0.027(3) 0.049(3) 0.063(3) 0.012(2) 0.021(2) 0.005(2)
N2 0.029(3) 0.052(3) 0.056(3) 0.005(2) 0.016(2) 0.007(2)
N3 0.037(3) 0.046(3) 0.057(3) 0.005(2) 0.021(2) -0.001(2)
N4 0.033(3) 0.060(3) 0.059(3) 0.013(3) 0.018(2) 0.010(3)
N5 0.031(3) 0.059(3) 0.056(3) 0.003(2) 0.015(2) 0.006(2)
N6 0.048(4) 0.053(4) 0.065(4) -0.003(3) 0.025(3) -0.004(3)
O1 0.034(2) 0.060(3) 0.097(3) 0.012(2) 0.035(2) 0.0021(19)
O2 0.039(3) 0.074(3) 0.091(3) 0.005(2) 0.026(2) 0.017(2)
O3 0.036(2) 0.068(3) 0.108(4) 0.007(3) 0.022(2) -0.004(2)
O4 0.042(11) 0.073(10) 0.111(8) -0.022(8) 0.032(8) 0.010(7)
O5 0.07(2) 0.083(6) 0.086(6) 0.018(5) 0.021(7) 0.015(8)
O4' 0.07(5) 0.074(13) 0.083(15) 0.012(10) 0.036(19) -0.012(16)
O5' 0.06(3) 0.069(19) 0.097(19) 0.010(15) 0.02(2) 0.00(2)
O6 0.078(3) 0.106(4) 0.069(3) -0.011(3) 0.036(3) 0.005(3)
C1 0.033(3) 0.052(4) 0.050(3) 0.003(3) 0.016(3) 0.002(3)
C2 0.031(3) 0.048(3) 0.043(3) 0.003(2) 0.019(2) 0.003(2)
C3 0.032(3) 0.046(3) 0.047(3) 0.002(2) 0.015(2) 0.003(2)
C4 0.026(3) 0.052(3) 0.044(3) 0.007(3) 0.014(2) 0.004(2)
C5 0.036(3) 0.046(3) 0.055(4) 0.004(3) 0.016(3) 0.012(3)
C6 0.065(4) 0.048(4) 0.102(5) 0.002(3) 0.044(4) -0.002(3)
C7 0.030(3) 0.053(4) 0.048(3) -0.001(3) 0.014(2) 0.002(3)
C8 0.037(3) 0.050(3) 0.038(3) 0.001(2) 0.013(2) 0.009(3)
C9 0.039(3) 0.057(4) 0.050(3) 0.002(3) 0.014(3) 0.002(3)
C10 0.056(4) 0.055(4) 0.053(4) -0.001(3) 0.017(3) 0.013(3)
C11 0.044(4) 0.068(4) 0.056(4) 0.005(3) 0.018(3) 0.024(3)
C12 0.036(3) 0.065(4) 0.056(4) 0.003(3) 0.016(3) 0.002(3)

loop_
_atom_type_symbol
_atom_type_description
_atom_type_scat_dispersion_real
_atom_type_scat_dispersion_imag
_atom_type_scat_source
C C 0.0033 0.0016 'International Tables Vol C Tables 4.2.6.8 and 6.1.1.4'
H H 0.0000 0.0000 'International Tables Vol C Tables 4.2.6.8 and 6.1.1.4'
N N 0.0061 0.0033 'International Tables Vol C Tables 4.2.6.8 and 6.1.1.4'
O O 0.0106 0.0060 'International Tables Vol C Tables 4.2.6.8 and 6.1.1.4'
K K 0.2009 0.2494 'International Tables Vol C Tables 4.2.6.8 and 6.1.1.4'

loop_
_geom_angle_atom_site_label_1
_geom_angle_atom_site_label_2
_geom_angle_atom_site_label_3
_geom_angle
_geom_angle_site_symmetry_1
_geom_angle_site_symmetry_3
O6 K1 O1 87.33(14) 4_575 .
O6 K1 O5' 168(2) 4_575 .
O1 K1 O5' 89(2) . .
O6 K1 N2 89.64(14) 4_575 .
O1 K1 N2 56.97(12) . .
O5' K1 N2 79(2) . .
O6 K1 O3 77.47(14) 4_575 1_655
O1 K1 O3 161.44(14) . 1_655
O5' K1 O3 108(2) . 1_655
N2 K1 O3 132.37(13) . 1_655
O6 K1 N5 87.55(14) 4_575 .
O1 K1 N5 114.03(13) . .
O5' K1 N5 83.5(13) . .
N2 K1 N5 57.27(13) . .
O3 K1 N5 76.31(13) 1_655 .
O6 K1 O4 174.1(6) 4_575 .
O1 K1 O4 95.7(6) . .
O5' K1 O4 9.6(18) . .
N2 K1 O4 87.8(8) . .
O3 K1 O4 100.4(6) 1_655 .
N5 K1 O4 86.6(6) . .
O6 K1 O2 88.15(13) 4_575 1_655
O1 K1 O2 127.09(12) . 1_655
O5' K1 O2 103(2) . 1_655
N2 K1 O2 175.24(13) . 1_655
O3 K1 O2 42.95(12) 1_655 1_655
N5 K1 O2 118.39(12) . 1_655
O4 K1 O2 94.0(8) . 1_655
O6 K1 O4' 148.1(14) 4_575 .
O1 K1 O4' 75(3) . .
O5' K1 O4' 40.4(13) . .
N2 K1 O4' 102.5(17) . .
O3 K1 O4' 113(3) 1_655 .
N5 K1 O4' 123.9(10) . .
O4 K1 O4' 37.8(13) . .
O2 K1 O4' 81.6(18) 1_655 .
O6 K1 O5 143.0(4) 4_575 .
O1 K1 O5 62.9(9) . .
O5' K1 O5 41.8(13) . .
N2 K1 O5 91.4(11) . .
O3 K1 O5 125.7(11) 1_655 .
N5 K1 O5 123.4(5) . .
O4 K1 O5 42.4(6) . .
O2 K1 O5 92.9(11) 1_655 .
O4' K1 O5 13.1(15) . .
O6 K1 N4 83.32(13) 4_575 1_655
O1 K1 N4 147.19(13) . 1_655
O5' K1 N4 106(2) . 1_655
N2 K1 N4 153.65(13) . 1_655
O3 K1 N4 21.30(11) 1_655 1_655
N5 K1 N4 96.96(13) . 1_655
O4 K1 N4 96.7(8) . 1_655
O2 K1 N4 21.70(11) 1_655 1_655
O4' K1 N4 97(2) . 1_655
O5 K1 N4 109.3(11) . 1_655
C1 N1 N2 117.5(4) . .
C1 N1 H1 121.3 . .
N2 N1 H1 121.3 . .
C7 N2 N1 118.0(4) . .
C7 N2 K1 124.2(3) . .
N1 N2 K1 117.4(3) . .
C5 N3 C2 109.4(4) . .
C5 N3 C6 123.6(5) . .
C2 N3 C6 126.9(4) . .
O3 N4 O2 122.9(5) . .
O3 N4 C4 118.3(5) . .
O2 N4 C4 118.9(5) . .
O3 N4 K1 58.3(3) . 1_455
O2 N4 K1 64.9(3) . 1_455
C4 N4 K1 173.2(3) . 1_455
C12 N5 C8 115.9(5) . .
C12 N5 K1 123.5(4) . .
C8 N5 K1 120.1(3) . .
O4' N6 O4 104(4) . .
O4' N6 O5' 112(3) . .
O4 N6 O5' 23(4) . .
O4' N6 O6 129(3) . .
O4 N6 O6 122.5(14) . .
O5' N6 O6 119(3) . .
O4' N6 O5 34(4) . .
O4 N6 O5 125.0(19) . .
O5' N6 O5 120(3) . .
O6 N6 O5 112.0(18) . .
C1 O1 K1 123.3(3) . .
N4 O2 K1 93.4(3) . 1_455
N4 O3 K1 100.4(3) . 1_455
N6 O4 K1 102.2(16) . .
N6 O5 K1 89.1(11) . .
N6 O4' K1 97(2) . .
N6 O5' K1 106(3) . .
N6 O6 K1 145.7(4) . 4_576
O1 C1 N1 122.7(5) . .
O1 C1 C2 123.5(5) . .
N1 C1 C2 113.7(5) . .
C3 C2 N3 108.0(4) . .
C3 C2 C1 130.9(5) . .
N3 C2 C1 121.1(5) . .
C2 C3 C4 105.8(5) . .
C2 C3 H3 127.1 . .
C4 C3 H3 127.1 . .
C5 C4 C3 109.5(5) . .
C5 C4 N4 124.7(5) . .
C3 C4 N4 125.8(5) . .
N3 C5 C4 107.3(4) . .
N3 C5 H5 126.4 . .
C4 C5 H5 126.4 . .
N3 C6 H6A 109.5 . .
N3 C6 H6B 109.5 . .
H6A C6 H6B 109.5 . .
N3 C6 H6C 109.5 . .
H6A C6 H6C 109.5 . .
H6B C6 H6C 109.5 . .
N2 C7 C8 120.4(5) . .
N2 C7 H7 119.8 . .
C8 C7 H7 119.8 . .
N5 C8 C9 122.8(5) . .
N5 C8 C7 117.6(5) . .
C9 C8 C7 119.6(5) . .
C8 C9 C10 119.6(5) . .
C8 C9 H9 120.2 . .
C10 C9 H9 120.2 . .
C11 C10 C9 118.0(6) . .
C11 C10 H10 121.0 . .
C9 C10 H10 121.0 . .
C10 C11 C12 119.1(5) . .
C10 C11 H11 120.4 . .
C12 C11 H11 120.4 . .
N5 C12 C11 124.6(5) . .
N5 C12 H12 117.7 . .
C11 C12 H12 117.7 . .

loop_
_geom_bond_atom_site_label_1
_geom_bond_atom_site_label_2
_geom_bond_distance
_geom_bond_site_symmetry_2
K1 O6 2.771(5) 4_575
K1 O1 2.775(4) .
K1 O5' 2.83(6) .
K1 N2 2.840(5) .
K1 O3 2.878(4) 1_655
K1 N5 2.909(5) .
K1 O4 2.91(3) .
K1 O2 3.018(4) 1_655
K1 O4' 3.02(4) .
K1 O5 3.17(2) .
K1 N4 3.328(5) 1_655
N1 C1 1.374(7) .
N1 N2 1.385(5) .
N1 H1 0.8600 .
N2 C7 1.273(6) .
N3 C5 1.348(6) .
N3 C2 1.398(6) .
N3 C6 1.480(7) .
N4 O3 1.229(6) .
N4 O2 1.233(6) .
N4 C4 1.424(7) .
N4 K1 3.328(5) 1_455
N5 C12 1.342(7) .
N5 C8 1.356(7) .
N6 O4' 1.21(3) .
N6 O4 1.23(3) .
N6 O5' 1.24(6) .
N6 O6 1.239(6) .
N6 O5 1.262(15) .
O1 C1 1.217(6) .
O2 K1 3.018(4) 1_455
O3 K1 2.878(4) 1_455
O6 K1 2.771(5) 4_576
C1 C2 1.475(7) .
C2 C3 1.382(7) .
C3 C4 1.405(7) .
C3 H3 0.9300 .
C4 C5 1.378(7) .
C5 H5 0.9300 .
C6 H6A 0.9600 .
C6 H6B 0.9600 .
C6 H6C 0.9600 .
C7 C8 1.478(7) .
C7 H7 0.9300 .
C8 C9 1.385(7) .
C9 C10 1.389(8) .
C9 H9 0.9300 .
C10 C11 1.369(8) .
C10 H10 0.9300 .
C11 C12 1.376(8) .
C11 H11 0.9300 .
C12 H12 0.9300 .

loop_
_geom_torsion_atom_site_label_1
_geom_torsion_atom_site_label_2
_geom_torsion_atom_site_label_3
_geom_torsion_atom_site_label_4
_geom_torsion
_geom_torsion_site_symmetry_1
_geom_torsion_site_symmetry_4
C1 N1 N2 C7 -175.4(5) . .
C1 N1 N2 K1 11.5(5) . .
O6 K1 N2 C7 89.0(4) 4_575 .
O1 K1 N2 C7 176.1(5) . .
O5' K1 N2 C7 -87.9(16) . .
O3 K1 N2 C7 16.4(5) 1_655 .
N5 K1 N2 C7 1.7(4) . .
O4 K1 N2 C7 -85.7(6) . .
O2 K1 N2 C7 26.7(17) 1_655 .
O4' K1 N2 C7 -121(2) . .
O5 K1 N2 C7 -127.9(6) . .
N4 K1 N2 C7 15.0(6) 1_655 .
O6 K1 N2 N1 -98.4(3) 4_575 .
O1 K1 N2 N1 -11.3(3) . .
O5' K1 N2 N1 84.7(16) . .
O3 K1 N2 N1 -171.0(3) 1_655 .
N5 K1 N2 N1 174.3(4) . .
O4 K1 N2 N1 86.9(6) . .
O2 K1 N2 N1 -160.7(14) 1_655 .
O4' K1 N2 N1 52(2) . .
O5 K1 N2 N1 44.7(5) . .
N4 K1 N2 N1 -172.4(3) 1_655 .
O6 K1 N5 C12 83.4(4) 4_575 .
O1 K1 N5 C12 169.4(4) . .
O5' K1 N5 C12 -105(2) . .
N2 K1 N5 C12 174.6(5) . .
O3 K1 N5 C12 5.8(4) 1_655 .
O4 K1 N5 C12 -95.8(8) . .
O2 K1 N5 C12 -3.1(4) 1_655 .
O4' K1 N5 C12 -102(3) . .
O5 K1 N5 C12 -118.2(13) . .
N4 K1 N5 C12 0.5(4) 1_655 .
O6 K1 N5 C8 -88.3(4) 4_575 .
O1 K1 N5 C8 -2.4(4) . .
O5' K1 N5 C8 83(2) . .
N2 K1 N5 C8 2.8(3) . .
O3 K1 N5 C8 -166.0(4) 1_655 .
O4 K1 N5 C8 92.4(8) . .
O2 K1 N5 C8 -174.9(3) 1_655 .
O4' K1 N5 C8 86(3) . .
O5 K1 N5 C8 70.0(13) . .
N4 K1 N5 C8 -171.3(4) 1_655 .
O6 K1 O1 C1 103.9(5) 4_575 .
O5' K1 O1 C1 -64.6(17) . .
N2 K1 O1 C1 12.6(4) . .
O3 K1 O1 C1 138.7(5) 1_655 .
N5 K1 O1 C1 17.7(5) . .
O4 K1 O1 C1 -71.1(9) . .
O2 K1 O1 C1 -170.5(4) 1_655 .
O4' K1 O1 C1 -103.2(7) . .
O5 K1 O1 C1 -98.9(9) . .
N4 K1 O1 C1 177.2(4) 1_655 .
O3 N4 O2 K1 5.7(5) . 1_455
C4 N4 O2 K1 -173.6(4) . 1_455
O2 N4 O3 K1 -6.0(6) . 1_455
C4 N4 O3 K1 173.2(4) . 1_455
O4' N6 O4 K1 -42(3) . .
O5' N6 O4 K1 72(10) . .
O6 N6 O4 K1 159.4(6) . .
O5 N6 O4 K1 -12.6(16) . .
O6 K1 O4 N6 -153(5) 4_575 .
O1 K1 O4 N6 -32(2) . .
O5' K1 O4 N6 -75(10) . .
N2 K1 O4 N6 -88(2) . .
O3 K1 O4 N6 139(2) 1_655 .
N5 K1 O4 N6 -146(2) . .
O2 K1 O4 N6 96(2) 1_655 .
O4' K1 O4 N6 25(3) . .
O5 K1 O4 N6 6.0(9) . .
N4 K1 O4 N6 118(2) 1_655 .
O4' N6 O5 K1 71(3) . .
O4 N6 O5 K1 11.3(15) . .
O5' N6 O5 K1 -15(4) . .
O6 N6 O5 K1 -161.5(5) . .
O6 K1 O5 N6 170.7(14) 4_575 .
O1 K1 O5 N6 131(3) . .
O5' K1 O5 N6 9(2) . .
N2 K1 O5 N6 79(3) . .
O3 K1 O5 N6 -69(3) 1_655 .
N5 K1 O5 N6 29(4) . .
O4 K1 O5 N6 -5.8(8) . .
O2 K1 O5 N6 -99(3) 1_655 .
O4' K1 O5 N6 -68(4) . .
N4 K1 O5 N6 -84(3) 1_655 .
O4 N6 O4' K1 40(3) . .
O5' N6 O4' K1 17(2) . .
O6 N6 O4' K1 -163.9(16) . .
O5 N6 O4' K1 -94(4) . .
O6 K1 O4' N6 154(3) 4_575 .
O1 K1 O4' N6 95(7) . .
O5' K1 O4' N6 -10.7(16) . .
N2 K1 O4' N6 44(7) . .
O3 K1 O4' N6 -103(7) 1_655 .
N5 K1 O4' N6 -14(9) . .
O4 K1 O4' N6 -25(3) . .
O2 K1 O4' N6 -133(7) 1_655 .
O5 K1 O4' N6 78(4) . .
N4 K1 O4' N6 -118(7) 1_655 .
O4' N6 O5' K1 -19(3) . .
O4 N6 O5' K1 -92(10) . .
O6 N6 O5' K1 161.9(13) . .
O5 N6 O5' K1 18(4) . .
O6 K1 O5' N6 -129(5) 4_575 .
O1 K1 O5' N6 -58(6) . .
N2 K1 O5' N6 -114(7) . .
O3 K1 O5' N6 114(6) 1_655 .
N5 K1 O5' N6 -172(7) . .
O4 K1 O5' N6 79(10) . .
O2 K1 O5' N6 70(7) 1_655 .
O4' K1 O5' N6 10.8(15) . .
O5 K1 O5' N6 -9(2) . .
N4 K1 O5' N6 92(6) 1_655 .
O4' N6 O6 K1 -139(8) . 4_576
O4 N6 O6 K1 13(3) . 4_576
O5' N6 O6 K1 39(6) . 4_576
O5 N6 O6 K1 -174(3) . 4_576
K1 O1 C1 N1 -12.8(7) . .
K1 O1 C1 C2 165.6(4) . .
N2 N1 C1 O1 0.1(8) . .
N2 N1 C1 C2 -178.4(4) . .
C5 N3 C2 C3 1.5(6) . .
C6 N3 C2 C3 179.4(5) . .
C5 N3 C2 C1 178.9(5) . .
C6 N3 C2 C1 -3.2(8) . .
O1 C1 C2 C3 161.7(6) . .
N1 C1 C2 C3 -19.8(8) . .
O1 C1 C2 N3 -15.1(8) . .
N1 C1 C2 N3 163.4(5) . .
N3 C2 C3 C4 -0.9(6) . .
C1 C2 C3 C4 -178.0(5) . .
C2 C3 C4 C5 0.0(6) . .
C2 C3 C4 N4 -179.4(5) . .
O3 N4 C4 C5 179.9(5) . .
O2 N4 C4 C5 -0.9(8) . .
K1 N4 C4 C5 -122(3) 1_455 .
O3 N4 C4 C3 -0.8(8) . .
O2 N4 C4 C3 178.4(5) . .
K1 N4 C4 C3 57(3) 1_455 .
C2 N3 C5 C4 -1.5(6) . .
C6 N3 C5 C4 -179.4(5) . .
C3 C4 C5 N3 0.9(6) . .
N4 C4 C5 N3 -179.7(5) . .
N1 N2 C7 C8 -178.3(4) . .
K1 N2 C7 C8 -5.7(7) . .
C12 N5 C8 C9 1.4(7) . .
K1 N5 C8 C9 173.8(4) . .
C12 N5 C8 C7 -178.9(4) . .
K1 N5 C8 C7 -6.5(6) . .
N2 C7 C8 N5 8.2(7) . .
N2 C7 C8 C9 -172.2(5) . .
N5 C8 C9 C10 -1.2(8) . .
C7 C8 C9 C10 179.1(5) . .
C8 C9 C10 C11 0.3(8) . .
C9 C10 C11 C12 0.2(8) . .
C8 N5 C12 C11 -0.8(8) . .
K1 N5 C12 C11 -172.9(4) . .
C10 C11 C12 N5 0.0(9) . .
